data_9014981
loop_
_publ_author_name
'Camara, F.'
'Sokolova, E.'
'Hawthorne, F. C.'

_publ_section_title
;
 From structure topology to chemical composition. XII. Titanium silicates:
 the crystal chemistry of rinkite, Na2Ca4REETi(Si2O7)2OF3
 Note: sample H-08-02
;
_journal_name_full 'Mineralogical Magazine'
_journal_page_first 2755
_journal_page_last 2774
_journal_paper_doi 10.1180/minmag.2011.075.6.2755
_journal_volume 75
_journal_year 2011
_chemical_compound_source 'Mont Saint-Hilaire, Quebec, Canada'
_chemical_formula_sum
'Ca4.16 Ce0.3 F2.96 La0.16 Mn0.02 Na2.08 Nb0.29 Nd0.08 O15.04 Pr0.04 Si4 Sr0.02 Ti0.67 Y0.08 Zr0.04'
_chemical_name_mineral Rinkite
_space_group_IT_number 14
_symmetry_space_group_name_Hall '-P 2ybc'
_symmetry_space_group_name_H-M 'P 1 21/c 1'
_cell_angle_alpha 90
_cell_angle_beta 101.370
_cell_angle_gamma 90
_cell_formula_units_Z 2
_cell_length_a 7.4132
_cell_length_b 5.6816
_cell_length_c 18.8455
_cell_volume 778.173
_database_code_amcsd 0018566
_exptl_crystal_density_diffrn 3.320
_cod_original_formula_sum 'Ca4.16 Nd.08 Pr.04 Ce.3 La.16 Y.08 Sr.02 (Ti.67 Nb.29 Zr.04) Na2.08 Mn.02 Si4 O15.04 F2.96'
_cod_database_code 9014981

loop_
_space_group_symop_operation_xyz
x,y,z
x,1/2-y,1/2+z
-x,1/2+y,1/2-z
-x,-y,-z

loop_
_atom_site_label
_atom_site_fract_x
_atom_site_fract_y
_atom_site_fract_z
_atom_site_occupancy
_atom_site_U_iso_or_equiv
_atom_site_type_symbol
_atom_site_attached_hydrogens
CaMH 0.09353 0.66103 0.19198 0.78000 0.01530 Ca 0
NdMH 0.09353 0.66103 0.19198 0.02000 0.01530 Nd 0
PrMH 0.09353 0.66103 0.19198 0.01000 0.01530 Pr 0
CeMH 0.09353 0.66103 0.19198 0.07000 0.01530 Ce 0
LaMH 0.09353 0.66103 0.19198 0.04000 0.01530 La 0
YMH 0.09353 0.66103 0.19198 0.02000 0.01530 Y 0
CaAP 0.59661 0.66459 0.19059 0.85000 0.01760 Ca 0
SrAP 0.59661 0.66459 0.19059 0.01000 0.01760 Sr 0
NdAP 0.59661 0.66459 0.19059 0.02000 0.01760 Nd 0
PrAP 0.59661 0.66459 0.19059 0.01000 0.01760 Pr 0
CeAP 0.59661 0.66459 0.19059 0.08000 0.01760 Ce 0
LaAP 0.59661 0.66459 0.19059 0.04000 0.01760 La 0
YAP 0.59661 0.66459 0.19059 0.02000 0.01760 Y 0
TiMO(1) 0.00000 0.00000 0.00000 0.67000 0.02440 Ti 0
NbMO(1) 0.00000 0.00000 0.00000 0.29000 0.02440 Nb 0
ZrMO(1) 0.00000 0.00000 0.00000 0.04000 0.02440 Zr 0
NaMO(2) 0.50000 0.00000 0.00000 1.00000 0.01970 Na 0
NaMO(3) 0.75336 0.50100 0.00060 0.54000 0.03090 Na 0
CaMO(3) 0.75336 0.50100 0.00060 0.45000 0.03090 Ca 0
MnMO(3) 0.75336 0.50100 0.00060 0.01000 0.03090 Mn 0
Si(1) 0.35070 0.15480 0.14025 1.00000 0.01380 Si 0
Si(2) 0.78337 0.15350 0.13756 1.00000 0.01250 Si 0
O(1) 0.21630 0.14960 0.06125 1.00000 0.02170 O 0
O(2) 0.83220 0.13840 0.05759 1.00000 0.02220 O 0
O(3) 0.33910 0.39660 0.18365 1.00000 0.02330 O 0
O(4) 0.84350 0.39870 0.17830 1.00000 0.02660 O 0
O(5) 0.33380 0.93260 0.19124 1.00000 0.02010 O 0
O(6) 0.85340 0.93440 0.19039 1.00000 0.02080 O 0
O(7) 0.55680 0.13810 0.12004 1.00000 0.02900 O 0
OXOM 0.03220 0.70490 0.06072 0.52000 0.02340 O 0
FXOM 0.03220 0.70490 0.06072 0.48000 0.02340 F 0
FXOA 0.53120 0.65560 0.06253 1.00000 0.03390 F 0

loop_
_cod_changelog_entry_id
_cod_changelog_entry_author
_cod_changelog_entry_date
_cod_changelog_entry_text
1
;cod-tools version 3.8.0
Id: cif_guess_AMCSD_atom_types 9581 2023-05-17 12:35:41Z saulius
;
2023-05-23T09:25:41+03:00
;Derived atom types and hydrogen counts
from atom names that follow the AMCSD naming convention
(Wat == water, O-H == hydroxyl).
;

loop_
_cod_related_entry_id
_cod_related_entry_database
_cod_related_entry_code
1 AMCSD 0018566
